data_7131047
loop_
_publ_author_name
'Litle, Elishua D.'
'Gabba\"i, Fran\,cois P.'

_publ_section_title
;
 A cationic gold-fluorenyl complex with a dative Au \\rightarrow C+ bond:
 synthesis, structure, and carbophilic reactivity
;
_journal_issue 5
_journal_name_full 'Chemical Communications'
_journal_page_first 603
_journal_page_last 606
_journal_paper_doi 10.1039/D2CC05436A
_journal_volume 59
_journal_year 2023
_chemical_formula_moiety 'C62 H44 Au2 Cl2 P2, 2(C32 H12 B F24), C6 H4 F2, C6 H14'
_chemical_formula_sum 'C138 H86 Au2 B2 Cl2 F50 P2'
_chemical_formula_weight 3242.46
_space_group_crystal_system triclinic
_space_group_IT_number 2
_space_group_name_Hall '-P 1'
_space_group_name_H-M_alt 'P -1'
_atom_sites_solution_hydrogens mixed
_atom_sites_solution_primary dual
_audit_creation_date 2022-11-11
_audit_creation_method
;
Olex2 1.5
(compiled 2022.04.07 svn.rca3783a0 for OlexSys, GUI svn.r6498)
;
_audit_update_record
;
2022-11-12 deposited with the CCDC.	2022-11-28 downloaded from the CCDC.
;
_cell_angle_alpha 63.266(4)
_cell_angle_beta 89.509(5)
_cell_angle_gamma 87.844(4)
_cell_formula_units_Z 1
_cell_length_a 12.836(2)
_cell_length_b 17.581(3)
_cell_length_c 17.820(3)
_cell_measurement_reflns_used 9788
_cell_measurement_temperature 110.00
_cell_measurement_theta_max 26.993
_cell_measurement_theta_min 2.195
_cell_volume 3588.9(10)
_computing_cell_refinement 'SAINT V8.38A (Bruker, 2018)'
_computing_data_reduction 'SAINT V8.38A (Bruker, 2018)'
_computing_molecular_graphics 'Olex2 1.5 (Dolomanov et al., 2009)'
_computing_publication_material 'Olex2 1.5 (Dolomanov et al., 2009)'
_computing_structure_refinement 'XL  (Sheldrick, 2008)'
_computing_structure_solution 'SHELXT 2014/5 (Sheldrick, 2014)'
_diffrn_ambient_temperature 110.00
_diffrn_measured_fraction_theta_full 0.998
_diffrn_measured_fraction_theta_max 0.998
_diffrn_measurement_device_type 'Bruker APEX-II CCD'
_diffrn_measurement_method '\f and \w scans'
_diffrn_radiation_type MoK\a
_diffrn_radiation_wavelength 0.71073
_diffrn_reflns_av_R_equivalents 0.0911
_diffrn_reflns_av_unetI/netI 0.0749
_diffrn_reflns_Laue_measured_fraction_full 0.998
_diffrn_reflns_Laue_measured_fraction_max 0.998
_diffrn_reflns_limit_h_max 16
_diffrn_reflns_limit_h_min -16
_diffrn_reflns_limit_k_max 22
_diffrn_reflns_limit_k_min -22
_diffrn_reflns_limit_l_max 23
_diffrn_reflns_limit_l_min -23
_diffrn_reflns_number 85528
_diffrn_reflns_point_group_measured_fraction_full 0.998
_diffrn_reflns_point_group_measured_fraction_max 0.998
_diffrn_reflns_theta_full 25.242
_diffrn_reflns_theta_max 27.484
_diffrn_reflns_theta_min 2.030
_diffrn_source_current 1.0
_diffrn_source_power 0.05
_diffrn_source_voltage 50.0
_diffrn_standards_number 0
_exptl_absorpt_coefficient_mu 2.212
_exptl_absorpt_correction_T_max 0.3812
_exptl_absorpt_correction_T_min 0.3468
_exptl_absorpt_correction_type multi-scan
_exptl_absorpt_process_details
;
SADABS-2016/2 (Bruker,2016/2) was used for absorption correction.
wR2(int) was 0.0768 before and 0.0646 after correction.
The Ratio of minimum to maximum transmission is 0.9098.
The \l/2 correction factor is Not present.
;
_exptl_crystal_colour orange
_exptl_crystal_colour_primary orange
_exptl_crystal_density_diffrn 1.500
_exptl_crystal_description block
_exptl_crystal_F_000 1596
_exptl_crystal_size_max 0.121
_exptl_crystal_size_mid 0.111
_exptl_crystal_size_min 0.098
_refine_diff_density_max 1.479
_refine_diff_density_min -1.364
_refine_diff_density_rms 0.142
_refine_ls_extinction_method none
_refine_ls_goodness_of_fit_ref 1.042
_refine_ls_hydrogen_treatment mixed
_refine_ls_matrix_type full
_refine_ls_number_parameters 1015
_refine_ls_number_reflns 16448
_refine_ls_number_restraints 274
_refine_ls_restrained_S_all 1.051
_refine_ls_R_factor_all 0.1176
_refine_ls_R_factor_gt 0.0637
_refine_ls_shift/su_max 0.001
_refine_ls_shift/su_mean 0.000
_refine_ls_structure_factor_coef Fsqd
_refine_ls_weighting_details 'w=1/[\s^2^(Fo^2^)+(0.0984P)^2^+9.6977P] where P=(Fo^2^+2Fc^2^)/3'
_refine_ls_weighting_scheme calc
_refine_ls_wR_factor_gt 0.1642
_refine_ls_wR_factor_ref 0.1982
_reflns_Friedel_coverage 0.000
_reflns_number_gt 10054
_reflns_number_total 16448
_reflns_threshold_expression 'I > 2\s(I)'
_cod_data_source_file d2cc05436a2.cif
_cod_data_source_block eli146_1_0m_a
_cod_depositor_comments 'Adding full bibliography for 7131043--7131047.cif.'
_cod_original_cell_volume 3589.0(10)
_cod_database_code 7131047
_shelxl_version_number 2013-3
_shelx_space_group_comment
;
The symmetry employed for this shelxl refinement is uniquely defined
by the following loop, which should always be used as a source of
symmetry information in preference to the above space-group names.
They are only intended as comments.
;
_shelx_estimated_absorpt_t_max 0.812
_shelx_estimated_absorpt_t_min 0.776
_olex2_refinement_description
;
1. Fixed Uiso
 At 1.2 times of:
  All C(H) groups, All C(H,H) groups
 At 1.5 times of:
  All C(H,H,H) groups
2. Restrained distances
 C69-C64 = C69-C68 = C64-C65
 1.39 with sigma of 0.02
 C69-F26 = C64-F25
 1.35 with sigma of 0.02
 C65-C66 = C66-C67 = C67-C68
 1.4 with sigma of 0.02
 C74-C73
 1.54 with sigma of 0.02
 C73-C72
 1.54 with sigma of 0.02
 C54-F15'
 1.35 with sigma of 0.02
 C69-F25
 2.37 with sigma of 0.04
 C69-C65 = C65-C67 = C66-C68
 2.42 with sigma of 0.04
 C69-C67 = C64-C66
 2.4 with sigma of 0.04
 C69-F26 \\sim C64-F25
 with sigma of 0.02
 C69-C68 \\sim C67-C68 \\sim C69-C64 \\sim C66-C67 \\sim C65-C66 \\sim C64-C65
 with sigma of 0.02
 C69-F25 \\sim C65-F25 \\sim C64-F26 \\sim C68-F26
 with sigma of 0.04
 C66-C68 \\sim C65-C67 \\sim C64-C66 \\sim C69-C65 \\sim C64-C68 \\sim C69-C67
 with sigma of 0.04
 Au1-Cl1' \\sim Au1A-Cl1'
 with sigma of 0.02
 Au1-Cl1 \\sim Au1A-Cl1
 with sigma of 0.02
 Au1-C9 \\sim Au1A-C9
 with sigma of 0.02
 Au1-P1 \\sim Au1A-P1
 with sigma of 0.02
3. Restrained planarity
 F25, F26, C64, C65, C66, C67, C68, C69
 with sigma of 0.1
4. Rigid bond restraints
 F18', C55
 with sigma for 1-2 distances of 0.01 and sigma for 1-3 distances of 0.01
5. Uiso/Uaniso restraints and constraints
C5 \\sim C6: within 2A with sigma of 0.04 and sigma for terminal atoms of 0.08
within 2A
C7 \\sim C8: within 2A with sigma of 0.04 and sigma for terminal atoms of 0.08
within 2A
C28' \\sim C29': within 2A with sigma of 0.04 and sigma for terminal atoms of
0.08 within 2A
C5 \\sim C6 \\sim C7 \\sim C8: within 2A with sigma of 0.04 and sigma for
terminal atoms of 0.08 within 2A
F18 \\sim F18': within 2A with sigma of 0.04 and sigma for terminal atoms of
0.08 within 2A
F12 \\sim F12': within 2A with sigma of 0.04 and sigma for terminal atoms of
0.08 within 2A
F23' \\sim C63: within 2A with sigma of 0.04 and sigma for terminal atoms of
0.08 within 2A
F25 \\sim F26 \\sim C64 \\sim C65 \\sim C66 \\sim C67 \\sim C68 \\sim C69:
within 2A with sigma of 0.04 and sigma for terminal atoms of 0.08 within 2A
F15' \\sim C54: within 2A with sigma of 0.04 and sigma for terminal atoms of
0.08 within 2A
C5 \\sim C6 \\sim C7 \\sim C8 \\sim C10 \\sim C11: within 2A with sigma of
0.002 and sigma for terminal atoms of 0.004 within 2A
C1 \\sim C2 \\sim C3 \\sim C4 \\sim C12 \\sim C13: within 2A with sigma of
0.002 and sigma for terminal atoms of 0.004 within 2A
F10 \\sim C47: within 2A with sigma of 0.01 and sigma for terminal atoms of
0.02 within 2A
Uanis(C28) = Uanis(C27)
Uanis(F6') = Uanis(F6)
Uanis(F4') = Uanis(C39)
Uanis(C70) = Uanis(C73) = Uanis(C74) = Uanis(C75)
Uanis(C70) = Uanis(C71) = Uanis(C72) = Uanis(C73) = Uanis(C74) = Uanis(C75)
Uanis(F26) = Uanis(C69) = Uanis(C68) = Uanis(C67) = Uanis(C66) = Uanis(C65) =
Uanis(C64) = Uanis(F25)
Uanis(F23') = Uanis(F23)
Uanis(F18') = Uanis(F17')
6. Rigid body (RIGU) restrains
 F25, F26, C64, C65, C66, C67, C68, C69
 with sigma for 1-2 distances of 0.004 and sigma for 1-3 distances of 0.004
7. Others
 Sof(C29)=Sof(H29)=1-FVAR(1)
 Sof(C29')=Sof(H29')=FVAR(1)
 Sof(C30)=Sof(H30)=1-FVAR(2)
 Sof(C30')=Sof(H30')=FVAR(2)
 Sof(C31)=Sof(H31)=1-FVAR(3)
 Sof(C31')=Sof(H31')=FVAR(3)
 Sof(C28)=Sof(H28)=1-FVAR(4)
 Sof(C28')=Sof(H28')=FVAR(4)
 Sof(C27)=Sof(H27)=1-FVAR(5)
 Sof(C27')=Sof(H27')=FVAR(5)
 Sof(F22)=1-FVAR(6)
 Sof(F22')=FVAR(6)
 Sof(F23')=1-FVAR(7)
 Sof(F23)=FVAR(7)
 Sof(F24)=1-FVAR(8)
 Sof(F24')=FVAR(8)
 Sof(F5')=1-FVAR(9)
 Sof(F5)=FVAR(9)
 Sof(F6')=1-FVAR(10)
 Sof(F6)=FVAR(10)
 Sof(F4')=1-FVAR(11)
 Sof(F4)=FVAR(11)
 Sof(F15)=1-FVAR(12)
 Sof(F15')=FVAR(12)
 Sof(F14)=1-FVAR(13)
 Sof(F14')=FVAR(13)
 Sof(F17')=1-FVAR(14)
 Sof(F17)=FVAR(14)
 Sof(F18')=1-FVAR(15)
 Sof(F18)=FVAR(15)
 Sof(F16')=1-FVAR(16)
 Sof(F16)=FVAR(16)
 Sof(F12')=1-FVAR(17)
 Sof(F12)=FVAR(17)
 Sof(Au1A)=1-FVAR(18)
 Sof(Au1)=FVAR(18)
 Fixed Sof: Cl1(0.5) Cl1'(0.5) F25(0.5) F26(0.5) C64(0.5) C65(0.5) H65(0.5)
 C66(0.5) H66(0.5) C67(0.5) H67(0.5) C68(0.5) H68(0.5) C69(0.5) C70(0.5)
 H70A(0.5) H70B(0.5) H70C(0.5) C71(0.5) H71A(0.5) H71B(0.5) C72(0.5) H72A(0.5)
 H72B(0.5) C73(0.5) H73A(0.5) H73B(0.5) C74(0.5) H74A(0.5) H74B(0.5) C75(0.5)
 H75A(0.5) H75B(0.5) H75C(0.5)
8.a Secondary CH2 refined with riding coordinates:
 C71(H71A,H71B), C72(H72A,H72B), C73(H73A,H73B), C74(H74A,H74B)
8.b Aromatic/amide H refined with riding coordinates:
 C1(H1), C2(H2), C3(H3), C4(H4), C5(H5), C6(H6), C7(H7), C8(H8), C15(H15),
 C16(H16), C17(H17), C18(H18), C21(H21), C22(H22), C23(H23), C24(H24), C25(H25),
  C27(H27), C28(H28), C29(H29), C29'(H29'), C28'(H28'), C27'(H27'), C31'(H31'),
 C30'(H30'), C30(H30), C31(H31), C35(H35), C37(H37), C41(H41), C43(H43),
 C45(H45), C49(H49), C51(H51), C53(H53), C57(H57), C59(H59), C61(H61), C65(H65),
  C66(H66), C67(H67), C68(H68)
8.c Fitted hexagon refined as free rotating group:
 C5(C6,C7,C8,C11,C10), C29'(C28',C27',C26,C31',C30')
8.d Idealised Me refined as rotating group:
 C70(H70A,H70B,H70C), C75(H75A,H75B,H75C)
;
_olex2_submission_original_sample_id C36H34AuBClF24P
_olex2_submission_special_instructions 'No special instructions were received'

loop_
_space_group_symop_operation_xyz
'x, y, z'
'-x, -y, -z'

loop_
_atom_site_label
_atom_site_type_symbol
_atom_site_fract_x
_atom_site_fract_y
_atom_site_fract_z
_atom_site_U_iso_or_equiv
_atom_site_adp_type
_atom_site_occupancy
_atom_site_site_symmetry_order
_atom_site_calc_flag
_atom_site_refinement_flags_posn
_atom_site_refinement_flags_adp
_atom_site_refinement_flags_occupancy
_atom_site_disorder_assembly
_atom_site_disorder_group
Au1 Au 1.41677(13) 0.90798(12) 0.5391(4) 0.0274(6) Uani 0.487(15) 1 d D . P A 1
Au1A Au 1.41803(13) 0.91290(12) 0.5666(4) 0.0282(6) Uani 0.513(15) 1 d D . P A 2
Cl1 Cl 1.4017(3) 1.0505(2) 0.4247(3) 0.0435(10) Uani 0.5 1 d D . P A 2
Cl1' Cl 1.3963(2) 1.0637(2) 0.4740(3) 0.0433(10) Uani 0.5 1 d D . P A 2
P1 P 1.43841(12) 0.77459(10) 0.65363(12) 0.0372(4) Uani 1 1 d D . . . .
F1 F 1.1957(4) 0.4222(3) 1.0120(3) 0.0650(14) Uani 1 1 d . . . . .
F2 F 1.2677(4) 0.5210(4) 0.9090(3) 0.0758(17) Uani 1 1 d . . . . .
F3 F 1.1899(4) 0.5471(4) 1.0026(3) 0.0704(15) Uani 1 1 d . . . . .
F4 F 0.7837(7) 0.7005(5) 0.8124(7) 0.059(3) Uani 0.627(18) 1 d . . P B 1
F4' F 0.9016(18) 0.7321(11) 0.8653(13) 0.064(2) Uani 0.373(18) 1 d . . P B 2
F5 F 0.9164(15) 0.7592(9) 0.8244(12) 0.099(9) Uani 0.57(2) 1 d . . P B 2
F5' F 0.9760(12) 0.7706(7) 0.7520(9) 0.076(7) Uani 0.43(2) 1 d . . P B 3
F6 F 0.8825(8) 0.7481(4) 0.7112(5) 0.079(3) Uani 0.732(12) 1 d . . P B 1
F6' F 0.816(3) 0.7201(15) 0.769(2) 0.079(3) Uani 0.268(12) 1 d . . P B 2
F7 F 0.8580(5) 0.2261(3) 1.0993(3) 0.0778(17) Uani 1 1 d . . . . .
F8 F 0.8196(6) 0.1092(4) 1.0982(4) 0.099(2) Uani 1 1 d . . . . .
F9 F 0.9724(6) 0.1254(4) 1.1308(3) 0.093(2) Uani 1 1 d . . . . .
F10 F 1.0989(8) 0.0696(6) 0.8742(6) 0.141(3) Uani 1 1 d . U . C 1
F11 F 0.9519(8) 0.0485(5) 0.8632(6) 0.129(3) Uani 1 1 d . . . . .
F12 F 1.037(3) 0.1478(9) 0.7616(13) 0.133(10) Uani 0.68(6) 1 d . U P C 1
F12' F 0.957(8) 0.138(3) 0.765(3) 0.14(2) Uani 0.32(6) 1 d . U P C 2
F13 F 0.5744(4) 0.4549(5) 0.9199(4) 0.0865(19) Uani 1 1 d . . . . .
F14 F 0.4709(17) 0.5025(18) 0.8112(9) 0.093(14) Uani 0.49(3) 1 d . . P D 2
F14' F 0.5324(17) 0.5580(10) 0.8156(8) 0.081(7) Uani 0.51(3) 1 d . . P D 1
F15 F 0.4495(11) 0.4500(17) 0.8452(17) 0.068(9) Uani 0.39(3) 1 d . . P D 2
F15' F 0.4815(14) 0.3792(15) 0.8958(12) 0.122(9) Uani 0.61(3) 1 d D U P D 1
F16 F 0.6977(16) 0.308(2) 0.627(3) 0.116(8) Uani 0.77(8) 1 d . . P E 1
F16' F 0.697(4) 0.341(5) 0.599(3) 0.07(2) Uani 0.23(8) 1 d . . P E 2
F17 F 0.6232(12) 0.4261(6) 0.5569(5) 0.092(4) Uani 0.79(3) 1 d . . P E 1
F17' F 0.556(3) 0.411(2) 0.585(3) 0.073(10) Uani 0.21(3) 1 d . . P E 2
F18 F 0.5382(7) 0.3270(8) 0.6498(6) 0.093(4) Uani 0.89(2) 1 d . U P E 1
F18' F 0.589(5) 0.280(4) 0.684(4) 0.073(10) Uani 0.11(2) 1 d . U P E 2
F19 F 0.8958(4) 0.6330(3) 0.4606(3) 0.0736(16) Uani 1 1 d . . . . .
F20 F 1.0477(5) 0.6569(4) 0.4140(3) 0.091(2) Uani 1 1 d . . . . .
F21 F 0.9862(5) 0.7092(3) 0.4937(3) 0.0788(18) Uani 1 1 d . . . . .
F22 F 1.3321(19) 0.477(3) 0.571(2) 0.071(17) Uani 0.21(3) 1 d . . P F 2
F22' F 1.3094(5) 0.4140(9) 0.5862(6) 0.070(5) Uani 0.79(3) 1 d . . P F 1
F23 F 1.3489(4) 0.4988(5) 0.6346(6) 0.063(2) Uani 0.777(10) 1 d . . P F 1
F23' F 1.3298(15) 0.4464(19) 0.700(2) 0.063(2) Uani 0.223(10) 1 d . U P F 2
F24 F 1.2870(16) 0.3561(11) 0.670(4) 0.106(19) Uani 0.36(4) 1 d . . P F 2
F24' F 1.3108(8) 0.3751(10) 0.7214(8) 0.067(6) Uani 0.64(4) 1 d . . P F 1
F25 F 1.4844(11) 0.9972(7) 0.6538(8) 0.105(2) Uani 0.5 1 d D U P . .
F26 F 1.4533(12) 1.1584(8) 0.5562(7) 0.105(2) Uani 0.5 1 d D U P . .
C1 C 1.1874(8) 0.9461(5) 0.6488(7) 0.0687(15) Uani 1 1 d . U . . .
H1 H 1.2166 0.9018 0.6988 0.082 Uiso 1 1 calc R U . . .
C2 C 1.1273(8) 1.0138(5) 0.6490(7) 0.0757(15) Uani 1 1 d . U . . .
H2 H 1.1132 1.0152 0.7008 0.091 Uiso 1 1 calc R U . . .
C3 C 1.0880(8) 1.0786(6) 0.5754(7) 0.0768(16) Uani 1 1 d . U . . .
H3 H 1.0489 1.1244 0.5777 0.092 Uiso 1 1 calc R U . . .
C4 C 1.1030(8) 1.0794(5) 0.5010(7) 0.0723(16) Uani 1 1 d . U . . .
H4 H 1.0763 1.1255 0.4511 0.087 Uiso 1 1 calc R U . . .
C5 C 1.2603(7) 0.8760(3) 0.4111(4) 0.106(2) Uani 1 1 d G U . . .
H5 H 1.2984 0.8230 0.4337 0.127 Uiso 1 1 calc R U . G 1
C6 C 1.2312(8) 0.9156(4) 0.3268(4) 0.112(2) Uani 1 1 d G U . H 1
H6 H 1.2494 0.8896 0.2917 0.135 Uiso 1 1 calc R U . H 1
C7 C 1.1754(8) 0.9932(4) 0.2938(3) 0.113(2) Uani 1 1 d G U . H 1
H7 H 1.1555 1.0202 0.2362 0.136 Uiso 1 1 calc R U . H 1
C8 C 1.1487(7) 1.0312(3) 0.3452(4) 0.109(2) Uani 1 1 d G U . H 1
H8 H 1.1106 1.0843 0.3227 0.131 Uiso 1 1 calc R U . H 1
C11 C 1.1779(8) 0.9917(4) 0.4296(4) 0.102(2) Uani 1 1 d G U . H .
C10 C 1.2336(8) 0.9141(4) 0.4625(3) 0.100(2) Uani 1 1 d G U . H .
C9 C 1.2586(4) 0.8839(4) 0.5516(4) 0.0301(15) Uani 1 1 d D . . . .
C12 C 1.1581(7) 1.0117(5) 0.4977(6) 0.0647(15) Uani 1 1 d . U . . .
C13 C 1.2015(7) 0.9475(5) 0.5725(6) 0.0618(15) Uani 1 1 d . U . . .
C14 C 1.2374(5) 0.7908(4) 0.6083(4) 0.0285(14) Uani 1 1 d . . . . .
C15 C 1.1368(6) 0.7637(4) 0.6075(5) 0.0409(17) Uani 1 1 d . . . . .
H15 H 1.0835 0.8015 0.5723 0.049 Uiso 1 1 calc R U . . .
C16 C 1.1181(5) 0.6779(4) 0.6613(4) 0.0353(16) Uani 1 1 d . . . . .
H16 H 1.0495 0.6588 0.6625 0.042 Uiso 1 1 calc R U . . .
C17 C 1.1890(6) 0.6226(4) 0.7098(4) 0.0375(16) Uani 1 1 d . . . . .
H17 H 1.1721 0.5649 0.7435 0.045 Uiso 1 1 calc R U . . .
C18 C 1.2890(5) 0.6490(4) 0.7116(5) 0.0411(17) Uani 1 1 d . . . . .
H18 H 1.3405 0.6100 0.7480 0.049 Uiso 1 1 calc R U . . .
C19 C 1.3135(5) 0.7335(4) 0.6594(4) 0.0336(15) Uani 1 1 d . . . . .
C20 C 1.5306(5) 0.7153(4) 0.6230(4) 0.0381(17) Uani 1 1 d . . . . .
C21 C 1.6373(6) 0.7198(5) 0.6341(5) 0.049(2) Uani 1 1 d . . . . .
H21 H 1.6616 0.7528 0.6600 0.059 Uiso 1 1 calc R U . . .
C22 C 1.7073(6) 0.6756(6) 0.6072(6) 0.058(2) Uani 1 1 d . . . . .
H22 H 1.7800 0.6788 0.6140 0.070 Uiso 1 1 calc R U . . .
C23 C 1.6721(6) 0.6270(6) 0.5704(5) 0.054(2) Uani 1 1 d . . . . .
H23 H 1.7204 0.5979 0.5507 0.064 Uiso 1 1 calc R U . . .
C24 C 1.5661(6) 0.6208(5) 0.5625(6) 0.058(2) Uani 1 1 d . . . . .
H24 H 1.5416 0.5844 0.5405 0.070 Uiso 1 1 calc R U . . .
C25 C 1.4964(6) 0.6663(5) 0.5859(6) 0.050(2) Uani 1 1 d . . . . .
H25 H 1.4239 0.6644 0.5767 0.060 Uiso 1 1 calc R U . . .
C27 C 1.438(2) 0.8254(18) 0.7847(14) 0.099(9) Uani 0.49(2) 1 d . . P I 2
H27 H 1.3977 0.8750 0.7494 0.119 Uiso 0.49(2) 1 calc R U P I 2
C28 C 1.456(3) 0.812(2) 0.8670(18) 0.099(9) Uani 0.39(2) 1 d . . P I 2
H28 H 1.4308 0.8524 0.8854 0.119 Uiso 0.39(2) 1 calc R U P I 2
C29 C 1.512(3) 0.738(4) 0.922(3) 0.094(17) Uani 0.51(8) 1 d . . P I 2
H29 H 1.5249 0.7286 0.9781 0.112 Uiso 0.51(8) 1 calc R U P I 2
C29' C 1.5286(12) 0.7733(11) 0.8982(6) 0.076(10) Uani 0.49(8) 1 d G U P I 1
H29' H 1.5471 0.7741 0.9493 0.091 Uiso 0.49(8) 1 calc R U P I 1
C28' C 1.5917(9) 0.8113(8) 0.8282(7) 0.085(7) Uani 0.61(2) 1 d G U P I 1
H28' H 1.6532 0.8380 0.8315 0.102 Uiso 0.61(2) 1 calc R U P I 1
C27' C 1.5647(6) 0.8101(6) 0.7533(6) 0.055(5) Uani 0.51(2) 1 d G . P I 1
H27' H 1.6078 0.8361 0.7055 0.066 Uiso 0.51(2) 1 calc R U P I 1
C26 C 1.4746(5) 0.7710(4) 0.7485(4) 0.049(2) Uani 1 1 d G . . . .
C31' C 1.4115(6) 0.7330(7) 0.8185(6) 0.053(6) Uani 0.48(2) 1 d G . P I 1
H31' H 1.3500 0.7063 0.8152 0.063 Uiso 0.48(2) 1 calc R U P I 1
C30' C 1.4385(11) 0.7342(10) 0.8934(5) 0.063(9) Uani 0.43(3) 1 d G . P I 1
H30' H 1.3954 0.7082 0.9412 0.076 Uiso 0.43(3) 1 calc R U P I 1
C30 C 1.5466(16) 0.684(2) 0.9000(13) 0.104(11) Uani 0.57(3) 1 d . . P I 2
H30 H 1.5847 0.6345 0.9391 0.124 Uiso 0.57(3) 1 calc R U P I 2
C31 C 1.5296(14) 0.6943(13) 0.8191(11) 0.068(6) Uani 0.52(2) 1 d . . P I 2
H31 H 1.5546 0.6498 0.8065 0.082 Uiso 0.52(2) 1 calc R U P I 2
C32 C 0.9598(5) 0.4838(4) 0.8297(4) 0.0303(14) Uani 1 1 d . . . . .
C33 C 1.0469(5) 0.4657(4) 0.8829(4) 0.0306(14) Uani 1 1 d . . . . .
H33 H 1.081(6) 0.415(5) 0.896(4) 0.04(2) Uiso 1 1 d . . . . .
C34 C 1.0833(5) 0.5237(4) 0.9078(4) 0.0355(15) Uani 1 1 d . . . . .
C35 C 1.0352(6) 0.6038(5) 0.8806(5) 0.0436(18) Uani 1 1 d . . . . .
H35 H 1.0613 0.6442 0.8967 0.052 Uiso 1 1 calc R U . . .
C36 C 0.9488(6) 0.6228(4) 0.8298(5) 0.0409(17) Uani 1 1 d . . . . .
C37 C 0.9129(5) 0.5648(4) 0.8032(4) 0.0361(16) Uani 1 1 d . . . . .
H37 H 0.8548 0.5810 0.7659 0.043 Uiso 1 1 calc R U . . .
C38 C 1.1826(6) 0.5047(5) 0.9579(5) 0.0438(18) Uani 1 1 d . . . . .
C39 C 0.8938(9) 0.7086(5) 0.7972(6) 0.064(2) Uani 1 1 d . . . . .
C40 C 0.9495(5) 0.3215(4) 0.8501(4) 0.0304(14) Uani 1 1 d . . . . .
C41 C 0.9224(5) 0.2881(4) 0.9347(4) 0.0362(16) Uani 1 1 d . . . . .
H41 H 0.9024 0.3262 0.9572 0.043 Uiso 1 1 calc R U . . .
C42 C 0.9237(6) 0.1995(4) 0.9880(5) 0.0460(19) Uani 1 1 d . . . . .
C43 C 0.9530(7) 0.1433(4) 0.9571(5) 0.051(2) Uani 1 1 d . . . . .
H43 H 0.9549 0.0836 0.9925 0.062 Uiso 1 1 calc R U . . .
C44 C 0.9798(7) 0.1754(4) 0.8727(5) 0.0479(19) Uani 1 1 d . . . . .
C45 C 0.9774(6) 0.2621(4) 0.8204(5) 0.0390(16) Uani 1 1 d . . . . .
H45 H 0.9951 0.2819 0.7629 0.047 Uiso 1 1 calc R U . . .
C46 C 0.8932(8) 0.1666(5) 1.0772(6) 0.062(2) Uani 1 1 d . . . . .
C47 C 1.0092(11) 0.1141(6) 0.8365(8) 0.083(3) Uani 1 1 d . U . . .
C48 C 0.8035(5) 0.4273(4) 0.7663(4) 0.0305(15) Uani 1 1 d . . . . .
C49 C 0.7265(5) 0.4455(4) 0.8121(4) 0.0350(15) Uani 1 1 d . . . . .
H49 H 0.7463 0.4649 0.8517 0.042 Uiso 1 1 calc R U . . .
C50 C 0.6207(5) 0.4360(5) 0.8013(5) 0.0463(19) Uani 1 1 d . . . . .
C51 C 0.5869(6) 0.4084(5) 0.7437(5) 0.049(2) Uani 1 1 d . . . . .
H51 H 0.5151 0.4021 0.7363 0.059 Uiso 1 1 calc R U . . .
C52 C 0.6627(5) 0.3906(5) 0.6981(5) 0.0402(17) Uani 1 1 d . . . . .
C53 C 0.7678(5) 0.3998(4) 0.7089(5) 0.0367(16) Uani 1 1 d . . . . .
H53 H 0.8174 0.3870 0.6759 0.044 Uiso 1 1 calc R U . . .
C54 C 0.5405(6) 0.4556(8) 0.8521(6) 0.079(4) Uani 1 1 d D U . . .
C55 C 0.6296(7) 0.3602(7) 0.6359(7) 0.061(2) Uani 1 1 d . U . . .
C56 C 1.0005(5) 0.4575(4) 0.7030(4) 0.0284(14) Uani 1 1 d . . . . .
C57 C 0.9658(5) 0.5247(4) 0.6269(4) 0.0298(14) Uani 1 1 d . . . . .
H57 H 0.8950 0.5442 0.6216 0.036 Uiso 1 1 calc R U . . .
C58 C 1.0318(5) 0.5639(4) 0.5584(4) 0.0300(14) Uani 1 1 d . . . . .
C59 C 1.1353(5) 0.5358(4) 0.5635(4) 0.0352(15) Uani 1 1 d . . . . .
H59 H 1.1810 0.5626 0.5176 0.042 Uiso 1 1 calc R U . . .
C60 C 1.1699(5) 0.4679(4) 0.6373(4) 0.0321(15) Uani 1 1 d . . . . .
C61 C 1.1044(5) 0.4301(4) 0.7056(4) 0.0292(14) Uani 1 1 d . . . . .
H61 H 1.1311 0.3841 0.7557 0.035 Uiso 1 1 calc R U . . .
C62 C 0.9928(6) 0.6408(4) 0.4819(4) 0.0394(17) Uani 1 1 d . . . . .
C63 C 1.2823(6) 0.4383(5) 0.6443(5) 0.0450(19) Uani 1 1 d . U . . .
C64 C 1.4345(10) 1.0447(8) 0.6833(9) 0.105(2) Uani 0.5 1 d D U P . .
C65 C 1.4038(18) 1.0109(10) 0.7658(10) 0.105(2) Uani 0.5 1 d D U P . .
H65 H 1.4229 0.9541 0.8050 0.126 Uiso 0.5 1 calc R U P . .
C66 C 1.3447(18) 1.0630(10) 0.7881(11) 0.105(2) Uani 0.5 1 d D U P . .
H66 H 1.3107 1.0383 0.8408 0.126 Uiso 0.5 1 calc R U P . .
C67 C 1.3313(19) 1.1489(11) 0.7391(11) 0.105(2) Uani 0.5 1 d D U P . .
H67 H 1.3030 1.1853 0.7612 0.126 Uiso 0.5 1 calc R U P . .
C68 C 1.3609(17) 1.1803(11) 0.6562(11) 0.105(2) Uani 0.5 1 d D U P . .
H68 H 1.3384 1.2357 0.6157 0.126 Uiso 0.5 1 calc R U P . .
C69 C 1.4228(17) 1.1297(9) 0.6345(9) 0.105(2) Uani 0.5 1 d D U P . .
C70 C 1.649(3) 1.177(2) 0.898(2) 0.148(6) Uani 0.5 1 d . . P . .
H70A H 1.6941 1.1847 0.8513 0.221 Uiso 0.5 1 calc R U P . .
H70B H 1.6770 1.2065 0.9287 0.221 Uiso 0.5 1 calc R U P . .
H70C H 1.5787 1.2011 0.8769 0.221 Uiso 0.5 1 calc R U P . .
C71 C 1.643(3) 1.095(2) 0.950(2) 0.148(6) Uani 0.5 1 d . . P . .
H71A H 1.5683 1.0838 0.9643 0.177 Uiso 0.5 1 calc R U P . .
H71B H 1.6791 1.0846 1.0028 0.177 Uiso 0.5 1 calc R U P . .
C72 C 1.686(3) 1.0214(18) 0.925(2) 0.148(6) Uani 0.5 1 d D . P . .
H72A H 1.6376 1.0247 0.8811 0.177 Uiso 0.5 1 calc R U P . .
H72B H 1.7529 1.0429 0.8965 0.177 Uiso 0.5 1 calc R U P . .
C73 C 1.709(3) 0.9248(17) 0.980(2) 0.148(6) Uani 0.5 1 d D . P . .
H73A H 1.7373 0.9222 1.0323 0.177 Uiso 0.5 1 calc R U P . .
H73B H 1.6379 0.9023 0.9944 0.177 Uiso 0.5 1 calc R U P . .
C74 C 1.768(3) 0.855(2) 0.972(2) 0.148(6) Uani 0.5 1 d D . P . .
H74A H 1.7467 0.8555 0.9182 0.177 Uiso 0.5 1 calc R U P . .
H74B H 1.8427 0.8678 0.9671 0.177 Uiso 0.5 1 calc R U P . .
C75 C 1.758(3) 0.771(2) 1.036(2) 0.148(6) Uani 0.5 1 d . . P . .
H75A H 1.7536 0.7312 1.0114 0.221 Uiso 0.5 1 calc R U P . .
H75B H 1.6948 0.7678 1.0685 0.221 Uiso 0.5 1 calc R U P . .
H75C H 1.8190 0.7544 1.0739 0.221 Uiso 0.5 1 calc R U P . .
B1 B 0.9275(5) 0.4225(4) 0.7882(5) 0.0284(16) Uani 1 1 d . . . . .

loop_
_atom_site_aniso_label
_atom_site_aniso_U_11
_atom_site_aniso_U_22
_atom_site_aniso_U_33
_atom_site_aniso_U_23
_atom_site_aniso_U_13
_atom_site_aniso_U_12
Au1 0.0191(3) 0.0198(3) 0.0329(13) -0.0023(5) -0.0014(5) -0.0035(2)
Au1A 0.0192(3) 0.0205(3) 0.0333(13) -0.0016(5) 0.0005(5) -0.0028(2)
Cl1 0.0214(16) 0.0260(16) 0.058(3) 0.0036(18) -0.0066(17) -0.0068(12)
Cl1' 0.0151(14) 0.0212(15) 0.068(3) 0.0027(18) -0.0012(17) -0.0023(11)
P1 0.0205(7) 0.0213(7) 0.0519(11) -0.0006(8) -0.0008(7) -0.0018(6)
F1 0.051(3) 0.062(3) 0.064(3) -0.012(3) -0.021(2) -0.007(2)
F2 0.033(2) 0.135(5) 0.043(3) -0.025(3) 0.006(2) -0.017(3)
F3 0.077(4) 0.085(4) 0.069(3) -0.051(3) -0.018(3) -0.003(3)
F4 0.051(5) 0.048(5) 0.057(6) -0.007(4) 0.002(4) 0.016(4)
F4' 0.087(6) 0.037(4) 0.065(6) -0.022(4) -0.001(5) 0.013(4)
F5 0.164(17) 0.045(7) 0.101(15) -0.048(8) -0.075(14) 0.054(9)
F5' 0.100(12) 0.033(6) 0.067(11) 0.002(6) 0.025(8) 0.014(6)
F6 0.108(7) 0.037(4) 0.071(6) -0.007(4) -0.012(5) 0.028(4)
F6' 0.108(7) 0.037(4) 0.071(6) -0.007(4) -0.012(5) 0.028(4)
F7 0.131(5) 0.041(3) 0.051(3) -0.012(2) 0.029(3) -0.013(3)
F8 0.147(6) 0.086(4) 0.063(4) -0.030(3) 0.044(4) -0.075(4)
F9 0.125(6) 0.083(4) 0.046(3) -0.009(3) -0.012(3) 0.018(4)
F10 0.152(8) 0.109(6) 0.182(8) -0.088(6) 0.000(6) 0.047(5)
F11 0.195(9) 0.077(5) 0.153(7) -0.082(5) 0.056(6) -0.048(5)
F12 0.28(3) 0.035(5) 0.084(9) -0.024(5) 0.099(13) -0.005(10)
F12' 0.33(6) 0.067(17) 0.05(2) -0.049(16) -0.04(3) 0.04(3)
F13 0.048(3) 0.147(6) 0.074(4) -0.061(4) 0.005(3) 0.023(3)
F14 0.072(16) 0.13(3) 0.057(9) -0.025(10) -0.001(8) 0.070(17)
F14' 0.089(12) 0.058(8) 0.079(9) -0.020(6) 0.026(7) 0.022(8)
F15 0.019(6) 0.09(2) 0.11(2) -0.064(18) 0.028(9) -0.022(9)
F15' 0.109(11) 0.148(19) 0.136(14) -0.086(14) 0.091(10) -0.076(12)
F16 0.066(10) 0.152(17) 0.21(2) -0.150(16) -0.053(10) 0.034(9)
F16' 0.05(2) 0.15(5) 0.05(3) -0.07(3) 0.03(2) -0.06(3)
F17 0.120(10) 0.107(7) 0.049(5) -0.032(5) 0.003(5) -0.041(7)
F17' 0.052(19) 0.079(14) 0.080(19) -0.027(12) -0.020(14) -0.015(12)
F18 0.048(5) 0.157(10) 0.105(7) -0.083(8) 0.015(5) -0.059(6)
F18' 0.052(19) 0.079(14) 0.080(19) -0.027(12) -0.020(14) -0.015(12)
F19 0.061(3) 0.061(3) 0.064(3) 0.003(3) -0.023(3) -0.010(2)
F20 0.088(4) 0.093(4) 0.040(3) 0.013(3) 0.025(3) 0.035(3)
F21 0.137(5) 0.030(2) 0.065(3) -0.018(2) -0.049(3) 0.017(3)
F22 0.030(13) 0.07(3) 0.09(2) -0.025(18) 0.026(13) -0.004(14)
F22' 0.034(4) 0.106(12) 0.104(8) -0.078(9) 0.004(4) 0.009(5)
F23 0.025(3) 0.068(5) 0.108(7) -0.049(5) -0.005(3) -0.004(3)
F23' 0.025(3) 0.068(5) 0.108(7) -0.049(5) -0.005(3) -0.004(3)
F24 0.036(9) 0.057(10) 0.19(5) -0.026(16) -0.005(16) 0.028(8)
F24' 0.027(4) 0.075(8) 0.052(7) 0.011(5) 0.002(4) 0.012(5)
F25 0.139(6) 0.070(4) 0.089(5) -0.021(4) 0.044(4) -0.004(4)
F26 0.139(6) 0.070(4) 0.089(5) -0.021(4) 0.044(4) -0.004(4)
C1 0.066(3) 0.032(2) 0.089(3) -0.012(2) 0.021(3) 0.005(2)
C2 0.073(3) 0.037(2) 0.094(3) -0.010(2) 0.024(3) 0.007(2)
C3 0.070(3) 0.037(2) 0.097(3) -0.008(2) 0.023(3) 0.007(2)
C4 0.060(3) 0.034(2) 0.095(3) -0.005(2) 0.019(3) 0.004(2)
C5 0.202(6) 0.039(2) 0.057(3) -0.003(2) -0.034(4) -0.014(3)
C6 0.206(6) 0.044(2) 0.061(3) 0.000(2) -0.034(4) -0.013(3)
C7 0.205(6) 0.045(2) 0.062(3) 0.002(2) -0.036(4) -0.013(3)
C8 0.201(6) 0.040(2) 0.060(3) 0.002(2) -0.038(4) -0.015(3)
C11 0.197(6) 0.034(2) 0.056(3) -0.002(2) -0.038(4) -0.016(3)
C10 0.197(6) 0.033(2) 0.054(3) -0.004(2) -0.037(4) -0.017(3)
C9 0.020(3) 0.017(3) 0.042(4) -0.003(3) 0.004(3) -0.009(2)
C12 0.053(3) 0.028(2) 0.091(3) -0.007(2) 0.017(2) 0.0007(19)
C13 0.055(3) 0.0266(19) 0.087(3) -0.011(2) 0.018(2) 0.0016(19)
C14 0.028(3) 0.018(3) 0.026(3) 0.002(2) 0.003(2) -0.004(2)
C15 0.036(4) 0.037(4) 0.044(4) -0.013(3) -0.009(3) -0.007(3)
C16 0.034(3) 0.028(3) 0.046(4) -0.018(3) 0.012(3) -0.014(3)
C17 0.044(4) 0.031(3) 0.035(4) -0.011(3) 0.014(3) -0.023(3)
C18 0.030(3) 0.033(3) 0.043(4) -0.002(3) -0.001(3) -0.005(3)
C19 0.018(3) 0.029(3) 0.043(4) -0.007(3) 0.004(3) -0.009(2)
C20 0.027(3) 0.027(3) 0.039(4) 0.004(3) 0.001(3) 0.004(3)
C21 0.029(4) 0.062(5) 0.052(5) -0.021(4) 0.000(3) 0.003(3)
C22 0.028(4) 0.074(6) 0.064(6) -0.025(5) -0.009(4) 0.012(4)
C23 0.042(4) 0.062(5) 0.052(5) -0.021(4) -0.002(4) 0.012(4)
C24 0.041(4) 0.049(5) 0.075(6) -0.020(4) 0.000(4) -0.003(4)
C25 0.028(4) 0.045(4) 0.078(6) -0.029(4) -0.003(4) 0.000(3)
C27 0.14(2) 0.106(16) 0.060(11) -0.050(12) -0.042(12) 0.042(14)
C28 0.14(2) 0.106(16) 0.060(11) -0.050(12) -0.042(12) 0.042(14)
C29 0.07(2) 0.12(4) 0.09(2) -0.06(3) -0.038(18) 0.00(2)
C29' 0.093(19) 0.068(16) 0.052(15) -0.012(12) -0.010(13) -0.027(14)
C28' 0.111(16) 0.074(11) 0.060(11) -0.021(9) -0.039(10) 0.002(10)
C27' 0.041(9) 0.053(10) 0.068(12) -0.026(9) -0.018(8) 0.004(7)
C26 0.030(4) 0.044(4) 0.066(5) -0.019(4) -0.005(4) -0.002(3)
C31' 0.030(8) 0.049(10) 0.062(13) -0.010(8) -0.010(7) -0.010(7)
C30' 0.071(16) 0.070(16) 0.029(12) -0.005(10) 0.003(10) -0.019(11)
C30 0.060(12) 0.15(3) 0.048(13) 0.003(13) -0.006(9) 0.022(14)
C31 0.048(10) 0.080(13) 0.055(13) -0.012(10) -0.006(8) 0.005(9)
C32 0.026(3) 0.031(3) 0.029(3) -0.009(3) 0.007(3) -0.005(2)
C33 0.030(3) 0.028(3) 0.030(4) -0.009(3) 0.007(3) -0.005(3)
C34 0.037(4) 0.040(4) 0.027(4) -0.013(3) 0.004(3) -0.011(3)
C35 0.054(5) 0.036(4) 0.039(4) -0.014(3) 0.008(3) -0.014(3)
C36 0.049(4) 0.027(3) 0.044(4) -0.014(3) 0.003(3) 0.000(3)
C37 0.034(3) 0.030(3) 0.032(4) -0.003(3) 0.003(3) -0.002(3)
C38 0.040(4) 0.050(4) 0.037(4) -0.016(4) 0.005(3) -0.012(3)
C39 0.087(6) 0.037(4) 0.065(6) -0.022(4) -0.001(5) 0.013(4)
C40 0.022(3) 0.025(3) 0.039(4) -0.010(3) 0.004(3) -0.005(2)
C41 0.035(4) 0.029(3) 0.038(4) -0.009(3) 0.002(3) -0.005(3)
C42 0.054(5) 0.030(3) 0.044(4) -0.008(3) 0.004(4) -0.008(3)
C43 0.073(6) 0.021(3) 0.050(5) -0.007(3) 0.006(4) -0.007(3)
C44 0.069(5) 0.023(3) 0.041(5) -0.006(3) -0.001(4) -0.002(3)
C45 0.041(4) 0.028(3) 0.041(4) -0.009(3) 0.004(3) -0.002(3)
C46 0.097(7) 0.026(4) 0.050(5) -0.006(4) 0.014(5) -0.014(4)
C47 0.129(10) 0.035(4) 0.086(8) -0.029(5) 0.019(8) 0.004(5)
C48 0.026(3) 0.022(3) 0.034(4) -0.005(3) 0.003(3) -0.002(2)
C49 0.026(3) 0.040(4) 0.031(4) -0.009(3) -0.003(3) 0.001(3)
C50 0.028(3) 0.059(5) 0.036(4) -0.008(4) 0.003(3) 0.004(3)
C51 0.026(3) 0.062(5) 0.046(5) -0.011(4) 0.000(3) -0.008(3)
C52 0.030(3) 0.042(4) 0.044(4) -0.015(3) -0.001(3) -0.009(3)
C53 0.029(3) 0.032(3) 0.045(4) -0.013(3) 0.002(3) -0.003(3)
C54 0.029(4) 0.145(11) 0.046(6) -0.029(6) 0.001(4) 0.015(5)
C55 0.039(5) 0.073(6) 0.077(7) -0.035(6) -0.003(5) -0.019(4)
C56 0.024(3) 0.021(3) 0.038(4) -0.010(3) 0.000(3) -0.003(2)
C57 0.023(3) 0.027(3) 0.036(4) -0.010(3) 0.001(3) -0.001(2)
C58 0.033(3) 0.024(3) 0.031(4) -0.010(3) 0.002(3) -0.003(2)
C59 0.030(3) 0.031(3) 0.040(4) -0.012(3) 0.010(3) -0.006(3)
C60 0.024(3) 0.032(3) 0.042(4) -0.018(3) 0.005(3) -0.003(2)
C61 0.025(3) 0.026(3) 0.032(4) -0.009(3) -0.005(3) -0.001(2)
C62 0.041(4) 0.033(3) 0.033(4) -0.005(3) 0.006(3) -0.002(3)
C63 0.031(4) 0.047(4) 0.051(5) -0.016(4) 0.007(3) 0.001(3)
C64 0.139(6) 0.070(4) 0.089(5) -0.021(4) 0.044(4) -0.004(4)
C65 0.139(6) 0.070(4) 0.089(5) -0.021(4) 0.044(4) -0.004(4)
C66 0.139(6) 0.070(4) 0.089(5) -0.021(4) 0.044(4) -0.004(4)
C67 0.139(6) 0.070(4) 0.089(5) -0.021(4) 0.044(4) -0.004(4)
C68 0.139(6) 0.070(4) 0.089(5) -0.021(4) 0.044(4) -0.004(4)
C69 0.139(6) 0.070(4) 0.089(5) -0.021(4) 0.044(4) -0.004(4)
C70 0.110(10) 0.125(11) 0.158(13) -0.017(10) -0.046(9) -0.020(9)
C71 0.110(10) 0.125(11) 0.158(13) -0.017(10) -0.046(9) -0.020(9)
C72 0.110(10) 0.125(11) 0.158(13) -0.017(10) -0.046(9) -0.020(9)
C73 0.110(10) 0.125(11) 0.158(13) -0.017(10) -0.046(9) -0.020(9)
C74 0.110(10) 0.125(11) 0.158(13) -0.017(10) -0.046(9) -0.020(9)
C75 0.110(10) 0.125(11) 0.158(13) -0.017(10) -0.046(9) -0.020(9)
B1 0.023(3) 0.021(3) 0.033(4) -0.005(3) 0.002(3) -0.002(2)

loop_
_atom_type_symbol
_atom_type_description
_atom_type_scat_dispersion_real
_atom_type_scat_dispersion_imag
_atom_type_scat_source
C C 0.0033 0.0016 'International Tables Vol C Tables 4.2.6.8 and 6.1.1.4'
H H 0.0000 0.0000 'International Tables Vol C Tables 4.2.6.8 and 6.1.1.4'
Au Au -2.0133 8.8022 'International Tables Vol C Tables 4.2.6.8 and 6.1.1.4'
B B 0.0013 0.0007 'International Tables Vol C Tables 4.2.6.8 and 6.1.1.4'
Cl Cl 0.1484 0.1585 'International Tables Vol C Tables 4.2.6.8 and 6.1.1.4'
F F 0.0171 0.0103 'International Tables Vol C Tables 4.2.6.8 and 6.1.1.4'
P P 0.1023 0.0942 'International Tables Vol C Tables 4.2.6.8 and 6.1.1.4'

loop_
_geom_angle_atom_site_label_1
_geom_angle_atom_site_label_2
_geom_angle_atom_site_label_3
_geom_angle
_geom_angle_site_symmetry_1
_geom_angle_site_symmetry_3
_geom_angle_publ_flag
Cl1 Au1 Cl1' 83.04(13) . 2_876 ?
P1 Au1 Cl1 176.1(3) . . ?
P1 Au1 Cl1' 94.40(12) . 2_876 ?
C9 Au1 Cl1 97.3(2) . . ?
C9 Au1 Cl1' 179.3(5) . 2_876 ?
C9 Au1 P1 85.27(18) . . ?
Cl1' Au1A Cl1 83.18(13) . 2_876 ?
P1 Au1A Cl1 96.47(13) . 2_876 ?
P1 Au1A Cl1' 179.1(4) . . ?
C9 Au1A Cl1 176.9(4) . 2_876 ?
C9 Au1A Cl1' 94.88(19) . . ?
C9 Au1A P1 85.51(17) . . ?
Au1A Cl1' Au1A 96.26(12) . 2_876 ?
C19 P1 Au1 101.1(2) . . ?
C19 P1 Au1A 104.7(2) . . ?
C19 P1 C20 109.1(3) . . ?
C20 P1 Au1 106.5(3) . . ?
C20 P1 Au1A 116.3(3) . . ?
C26 P1 Au1 117.5(3) . . ?
C26 P1 Au1A 104.6(3) . . ?
C26 P1 C19 111.3(3) . . ?
C26 P1 C20 110.6(3) . . ?
F5 F4' C39 58(2) . . ?
F4' F5 C39 93(3) . . ?
F15 F14 C54 67.5(17) . . ?
F14 F15 C54 68.2(15) . . ?
C2 C1 H1 122.1 . . ?
C13 C1 H1 122.1 . . ?
C13 C1 C2 115.9(9) . . ?
C1 C2 H2 119.4 . . ?
C3 C2 C1 121.1(11) . . ?
C3 C2 H2 119.4 . . ?
C2 C3 H3 118.8 . . ?
C4 C3 C2 122.3(9) . . ?
C4 C3 H3 118.8 . . ?
C3 C4 H4 120.6 . . ?
C3 C4 C12 118.9(9) . . ?
C12 C4 H4 120.6 . . ?
C6 C5 H5 120.0 . . ?
C6 C5 C10 120.0 . . ?
C10 C5 H5 120.0 . . ?
C5 C6 H6 120.0 . . ?
C5 C6 C7 120.0 . . ?
C7 C6 H6 120.0 . . ?
C6 C7 H7 120.0 . . ?
C8 C7 C6 120.0 . . ?
C8 C7 H7 120.0 . . ?
C7 C8 H8 120.0 . . ?
C11 C8 C7 120.0 . . ?
C11 C8 H8 120.0 . . ?
C8 C11 C10 120.0 . . ?
C8 C11 C12 133.2(6) . . ?
C10 C11 C12 106.7(5) . . ?
C5 C10 C9 128.3(5) . . ?
C11 C10 C5 120.0 . . ?
C11 C10 C9 111.7(5) . . ?
C10 C9 Au1 97.9(5) . . ?
C10 C9 Au1A 110.3(5) . . ?
C10 C9 C13 103.0(6) . . ?
C10 C9 C14 115.6(6) . . ?
C13 C9 Au1 109.9(5) . . ?
C13 C9 Au1A 99.5(5) . . ?
C13 C9 C14 115.9(6) . . ?
C14 C9 Au1 112.7(4) . . ?
C14 C9 Au1A 111.2(4) . . ?
C4 C12 C11 131.1(9) . . ?
C4 C12 C13 118.5(10) . . ?
C13 C12 C11 110.4(7) . . ?
C1 C13 C9 128.9(8) . . ?
C1 C13 C12 123.2(8) . . ?
C12 C13 C9 107.9(8) . . ?
C15 C14 C9 117.6(5) . . ?
C19 C14 C9 122.5(5) . . ?
C19 C14 C15 119.9(5) . . ?
C14 C15 H15 121.5 . . ?
C14 C15 C16 116.9(6) . . ?
C16 C15 H15 121.5 . . ?
C15 C16 H16 117.9 . . ?
C17 C16 C15 124.1(6) . . ?
C17 C16 H16 117.9 . . ?
C16 C17 H17 120.3 . . ?
C16 C17 C18 119.4(6) . . ?
C18 C17 H17 120.3 . . ?
C17 C18 H18 120.2 . . ?
C17 C18 C19 119.6(6) . . ?
C19 C18 H18 120.2 . . ?
C14 C19 P1 115.8(4) . . ?
C14 C19 C18 120.0(6) . . ?
C18 C19 P1 124.2(5) . . ?
C21 C20 P1 120.5(6) . . ?
C25 C20 P1 119.9(5) . . ?
C25 C20 C21 119.6(7) . . ?
C20 C21 H21 120.3 . . ?
C22 C21 C20 119.3(8) . . ?
C22 C21 H21 120.3 . . ?
C21 C22 H22 119.8 . . ?
C23 C22 C21 120.4(8) . . ?
C23 C22 H22 119.8 . . ?
C22 C23 H23 120.2 . . ?
C22 C23 C24 119.6(8) . . ?
C24 C23 H23 120.2 . . ?
C23 C24 H24 119.7 . . ?
C25 C24 C23 120.6(9) . . ?
C25 C24 H24 119.7 . . ?
C20 C25 H25 119.8 . . ?
C24 C25 C20 120.3(7) . . ?
C24 C25 H25 119.8 . . ?
C28 C27 H27 116.9 . . ?
C28 C27 C26 126(2) . . ?
C26 C27 H27 116.9 . . ?
C27 C28 H28 120.7 . . ?
C27 C28 C29 119(3) . . ?
C29 C28 H28 120.7 . . ?
C28 C29 H29 118.8 . . ?
C30 C29 C28 122(3) . . ?
C30 C29 H29 118.8 . . ?
C28' C29' H29' 120.0 . . ?
C28' C29' C30' 120.0 . . ?
C30' C29' H29' 120.0 . . ?
C29' C28' H28' 120.0 . . ?
C27' C28' C29' 120.0 . . ?
C27' C28' H28' 120.0 . . ?
C28' C27' H27' 120.0 . . ?
C26 C27' C28' 120.0 . . ?
C26 C27' H27' 120.0 . . ?
C27 C26 P1 128.1(10) . . ?
C27 C26 C31 106.2(13) . . ?
C27' C26 P1 119.5(5) . . ?
C31' C26 P1 120.4(5) . . ?
C31' C26 C27' 120.0 . . ?
C31 C26 P1 123.9(9) . . ?
C26 C31' H31' 120.0 . . ?
C26 C31' C30' 120.0 . . ?
C30' C31' H31' 120.0 . . ?
C29' C30' H30' 120.0 . . ?
C31' C30' C29' 120.0 . . ?
C31' C30' H30' 120.0 . . ?
C29 C30 H30 119.6 . . ?
C29 C30 C31 121(3) . . ?
C31 C30 H30 119.6 . . ?
C26 C31 H31 117.1 . . ?
C30 C31 C26 126(2) . . ?
C30 C31 H31 117.1 . . ?
C33 C32 B1 122.6(6) . . ?
C37 C32 C33 115.3(6) . . ?
C37 C32 B1 121.2(6) . . ?
C32 C33 H33 116(5) . . ?
C34 C33 C32 122.4(6) . . ?
C34 C33 H33 122(5) . . ?
C33 C34 C35 121.1(7) . . ?
C33 C34 C38 120.3(7) . . ?
C35 C34 C38 118.3(7) . . ?
C34 C35 H35 121.0 . . ?
C36 C35 C34 117.9(7) . . ?
C36 C35 H35 121.0 . . ?
C35 C36 C37 121.1(6) . . ?
C35 C36 C39 120.7(8) . . ?
C37 C36 C39 118.1(8) . . ?
C32 C37 C36 122.1(7) . . ?
C32 C37 H37 118.9 . . ?
C36 C37 H37 118.9 . . ?
F1 C38 F2 103.8(7) . . ?
F1 C38 C34 112.6(6) . . ?
F2 C38 C34 112.1(6) . . ?
F3 C38 F1 106.2(6) . . ?
F3 C38 F2 107.4(6) . . ?
F3 C38 C34 114.0(7) . . ?
F4 C39 C36 111.1(8) . . ?
F4' C39 C36 104.7(10) . . ?
F5 C39 F4' 28.7(11) . . ?
F5 C39 C36 120.6(10) . . ?
F5' C39 C36 104.6(9) . . ?
F6 C39 F4 94.1(9) . . ?
F6 C39 C36 112.9(8) . . ?
F6' C39 F4' 113(2) . . ?
F6' C39 F5 113.8(17) . . ?
F6' C39 C36 121.5(15) . . ?
C41 C40 C45 116.3(6) . . ?
C41 C40 B1 119.7(6) . . ?
C45 C40 B1 122.9(6) . . ?
C40 C41 H41 118.9 . . ?
C40 C41 C42 122.2(7) . . ?
C42 C41 H41 118.9 . . ?
C41 C42 C46 120.6(7) . . ?
C43 C42 C41 119.9(7) . . ?
C43 C42 C46 119.5(7) . . ?
C42 C43 H43 120.6 . . ?
C42 C43 C44 118.8(6) . . ?
C44 C43 H43 120.6 . . ?
C43 C44 C47 119.6(7) . . ?
C45 C44 C43 121.2(7) . . ?
C45 C44 C47 119.1(7) . . ?
C40 C45 H45 119.2 . . ?
C44 C45 C40 121.6(7) . . ?
C44 C45 H45 119.2 . . ?
F7 C46 F9 105.0(8) . . ?
F7 C46 C42 114.8(6) . . ?
F8 C46 F7 106.5(8) . . ?
F8 C46 F9 104.4(7) . . ?
F8 C46 C42 112.4(8) . . ?
F9 C46 C42 112.9(8) . . ?
F10 C47 C44 109.3(10) . . ?
F11 C47 F10 95.5(9) . . ?
F11 C47 F12' 84(4) . . ?
F11 C47 C44 113.5(10) . . ?
F12 C47 F10 100(2) . . ?
F12 C47 F11 119.1(18) . . ?
F12 C47 C44 115.6(10) . . ?
F12' C47 C44 109(2) . . ?
C49 C48 C53 115.6(6) . . ?
C49 C48 B1 122.6(6) . . ?
C53 C48 B1 121.0(6) . . ?
C48 C49 H49 119.2 . . ?
C48 C49 C50 121.6(7) . . ?
C50 C49 H49 119.2 . . ?
C49 C50 C54 120.1(8) . . ?
C51 C50 C49 121.7(7) . . ?
C51 C50 C54 118.2(7) . . ?
C50 C51 H51 121.6 . . ?
C52 C51 C50 116.8(7) . . ?
C52 C51 H51 121.6 . . ?
C51 C52 C53 121.5(7) . . ?
C51 C52 C55 118.5(7) . . ?
C53 C52 C55 120.0(7) . . ?
C48 C53 H53 118.7 . . ?
C52 C53 C48 122.6(7) . . ?
C52 C53 H53 118.7 . . ?
F13 C54 F14' 85.7(11) . . ?
F13 C54 F15' 94.1(9) . . ?
F13 C54 C50 115.4(7) . . ?
F14 C54 F13 122.6(14) . . ?
F14 C54 C50 114.0(10) . . ?
F15 C54 F13 118.3(13) . . ?
F15 C54 F14 44.3(19) . . ?
F15 C54 C50 123.5(14) . . ?
F15' C54 F14' 142.6(13) . . ?
F15' C54 C50 106.7(10) . . ?
C50 C54 F14' 107.0(8) . . ?
F16 C55 F17 103(2) . . ?
F16 C55 C52 113.5(12) . . ?
F16' C55 F17' 112(4) . . ?
F16' C55 F18' 100(4) . . ?
F16' C55 C52 118(2) . . ?
F17 C55 C52 110.7(8) . . ?
F17' C55 F18' 110(3) . . ?
F17' C55 C52 111.2(16) . . ?
F18 C55 F16 109.3(16) . . ?
F18 C55 F17 105.3(11) . . ?
F18 C55 C52 114.5(8) . . ?
F18' C55 C52 105(3) . . ?
C57 C56 B1 121.5(5) . . ?
C61 C56 C57 116.0(6) . . ?
C61 C56 B1 121.9(5) . . ?
C56 C57 H57 118.9 . . ?
C58 C57 C56 122.3(6) . . ?
C58 C57 H57 118.9 . . ?
C57 C58 C62 119.6(6) . . ?
C59 C58 C57 120.3(6) . . ?
C59 C58 C62 119.9(6) . . ?
C58 C59 H59 120.9 . . ?
C60 C59 C58 118.2(6) . . ?
C60 C59 H59 120.9 . . ?
C59 C60 C61 121.2(6) . . ?
C59 C60 C63 118.7(6) . . ?
C61 C60 C63 120.0(6) . . ?
C56 C61 H61 119.0 . . ?
C60 C61 C56 122.0(6) . . ?
C60 C61 H61 119.0 . . ?
F19 C62 C58 112.5(6) . . ?
F20 C62 F19 104.4(6) . . ?
F20 C62 C58 113.9(6) . . ?
F21 C62 F19 103.7(6) . . ?
F21 C62 F20 109.2(6) . . ?
F21 C62 C58 112.3(6) . . ?
F22 C63 C60 112.1(13) . . ?
F22' C63 F23 104.6(9) . . ?
F22' C63 F24' 108.9(11) . . ?
F22' C63 C60 112.7(7) . . ?
F23 C63 F24' 101.8(11) . . ?
F23 C63 C60 113.4(6) . . ?
F23' C63 F22 110(3) . . ?
F23' C63 F24 103(3) . . ?
F23' C63 C60 112.6(12) . . ?
F24 C63 F22 110(3) . . ?
F24 C63 C60 108.9(10) . . ?
F24' C63 C60 114.4(6) . . ?
F25 C64 C65 121.0(12) . . ?
F25 C64 C69 119.5(11) . . ?
C69 C64 C65 119.1(11) . . ?
C64 C65 H65 121.8 . . ?
C66 C65 C64 116.4(12) . . ?
C66 C65 H65 121.8 . . ?
C65 C66 H66 118.1 . . ?
C65 C66 C67 123.8(13) . . ?
C67 C66 H66 118.1 . . ?
C66 C67 H67 121.5 . . ?
C66 C67 C68 116.9(12) . . ?
C68 C67 H67 121.5 . . ?
C67 C68 H68 121.1 . . ?
C69 C68 C67 117.8(12) . . ?
C69 C68 H68 121.1 . . ?
F26 C69 C64 116.5(11) . . ?
F26 C69 C68 119.1(12) . . ?
C64 C69 C68 122.5(11) . . ?
H70A C70 H70B 109.5 . . ?
H70A C70 H70C 109.5 . . ?
H70B C70 H70C 109.5 . . ?
C71 C70 H70A 109.5 . . ?
C71 C70 H70B 109.5 . . ?
C71 C70 H70C 109.5 . . ?
C70 C71 H71A 106.7 . . ?
C70 C71 H71B 106.7 . . ?
C70 C71 C72 122(4) . . ?
H71A C71 H71B 106.6 . . ?
C72 C71 H71A 106.7 . . ?
C72 C71 H71B 106.7 . . ?
C71 C72 H72A 104.5 . . ?
C71 C72 H72B 104.5 . . ?
H72A C72 H72B 105.6 . . ?
C73 C72 C71 131(3) . . ?
C73 C72 H72A 104.5 . . ?
C73 C72 H72B 104.5 . . ?
C72 C73 H73A 102.8 . . ?
C72 C73 H73B 102.8 . . ?
H73A C73 H73B 105.0 . . ?
C74 C73 C72 137(3) . . ?
C74 C73 H73A 102.8 . . ?
C74 C73 H73B 102.8 . . ?
C73 C74 H74A 107.8 . . ?
C73 C74 H74B 107.8 . . ?
H74A C74 H74B 107.1 . . ?
C75 C74 C73 118(3) . . ?
C75 C74 H74A 107.8 . . ?
C75 C74 H74B 107.8 . . ?
C74 C75 H75A 109.5 . . ?
C74 C75 H75B 109.5 . . ?
C74 C75 H75C 109.5 . . ?
H75A C75 H75B 109.5 . . ?
H75A C75 H75C 109.5 . . ?
H75B C75 H75C 109.5 . . ?
C32 B1 C40 113.3(5) . . ?
C32 B1 C48 114.3(5) . . ?
C32 B1 C56 101.9(5) . . ?
C40 B1 C48 102.7(5) . . ?
C40 B1 C56 112.6(5) . . ?
C48 B1 C56 112.4(5) . . ?

loop_
_geom_bond_atom_site_label_1
_geom_bond_atom_site_label_2
_geom_bond_distance
_geom_bond_site_symmetry_2
_geom_bond_publ_flag
Au1 Cl1 2.418(4) . ?
Au1 Cl1' 2.457(4) 2_876 ?
Au1 P1 2.323(3) . ?
Au1 C9 2.080(6) . ?
Au1A Cl1 2.450(4) 2_876 ?
Au1A Cl1' 2.418(4) . ?
Au1A P1 2.225(2) . ?
Au1A C9 2.175(6) . ?
Cl1 Au1A 2.450(4) 2_876 ?
Cl1' Au1A 2.480(4) 2_876 ?
P1 C19 1.766(6) . ?
P1 C20 1.786(7) . ?
P1 C26 1.730(7) . ?
F1 C38 1.337(9) . ?
F2 C38 1.348(8) . ?
F3 C38 1.319(9) . ?
F4 C39 1.438(14) . ?
F4' F5 0.70(2) . ?
F4' C39 1.45(2) . ?
F5 C39 1.231(15) . ?
F5' C39 1.494(17) . ?
F6 C39 1.376(13) . ?
F6' C39 1.09(3) . ?
F7 C46 1.337(10) . ?
F8 C46 1.333(10) . ?
F9 C46 1.345(11) . ?
F10 C47 1.365(15) . ?
F11 C47 1.289(13) . ?
F12 C47 1.246(17) . ?
F12' C47 1.33(4) . ?
F13 C54 1.284(11) . ?
F14 F15 0.90(4) . ?
F14 C54 1.194(14) . ?
F14' C54 1.61(2) . ?
F15 C54 1.188(17) . ?
F15' C54 1.452(15) . ?
F16 C55 1.31(2) . ?
F16' C55 1.21(5) . ?
F17 C55 1.363(13) . ?
F17' C55 1.32(3) . ?
F18 C55 1.301(10) . ?
F18' C55 1.40(6) . ?
F19 C62 1.334(9) . ?
F20 C62 1.317(8) . ?
F21 C62 1.311(8) . ?
F22 C63 1.34(3) . ?
F22' C63 1.326(10) . ?
F23 C63 1.339(10) . ?
F23' C63 1.24(3) . ?
F24 C63 1.30(2) . ?
F24' C63 1.364(12) . ?
F25 C64 1.316(12) . ?
F26 C69 1.313(12) . ?
C1 H1 0.9500 . ?
C1 C2 1.395(12) . ?
C1 C13 1.360(14) . ?
C2 H2 0.9500 . ?
C2 C3 1.377(14) . ?
C3 H3 0.9500 . ?
C3 C4 1.332(15) . ?
C4 H4 0.9500 . ?
C4 C12 1.386(12) . ?
C5 H5 0.9500 . ?
C5 C6 1.3900 . ?
C5 C10 1.3900 . ?
C6 H6 0.9500 . ?
C6 C7 1.3900 . ?
C7 H7 0.9500 . ?
C7 C8 1.3900 . ?
C8 H8 0.9500 . ?
C8 C11 1.3900 . ?
C11 C10 1.3900 . ?
C11 C12 1.425(12) . ?
C10 C9 1.463(8) . ?
C9 C13 1.494(10) . ?
C9 C14 1.521(7) . ?
C12 C13 1.404(13) . ?
C14 C15 1.395(9) . ?
C14 C19 1.384(8) . ?
C15 H15 0.9500 . ?
C15 C16 1.406(9) . ?
C16 H16 0.9500 . ?
C16 C17 1.308(10) . ?
C17 H17 0.9500 . ?
C17 C18 1.387(9) . ?
C18 H18 0.9500 . ?
C18 C19 1.400(9) . ?
C20 C21 1.395(10) . ?
C20 C25 1.386(11) . ?
C21 H21 0.9500 . ?
C21 C22 1.385(11) . ?
C22 H22 0.9500 . ?
C22 C23 1.378(13) . ?
C23 H23 0.9500 . ?
C23 C24 1.383(11) . ?
C24 H24 0.9500 . ?
C24 C25 1.361(11) . ?
C25 H25 0.9500 . ?
C27 H27 0.9500 . ?
C27 C28 1.40(3) . ?
C27 C26 1.44(2) . ?
C28 H28 0.9500 . ?
C28 C29 1.41(6) . ?
C29 H29 0.9500 . ?
C29 C30 1.25(4) . ?
C29' H29' 0.9500 . ?
C29' C28' 1.3900 . ?
C29' C30' 1.3900 . ?
C28' H28' 0.9500 . ?
C28' C27' 1.3900 . ?
C27' H27' 0.9500 . ?
C27' C26 1.3900 . ?
C26 C31' 1.3900 . ?
C26 C31 1.522(19) . ?
C31' H31' 0.9500 . ?
C31' C30' 1.3900 . ?
C30' H30' 0.9500 . ?
C30 H30 0.9500 . ?
C30 C31 1.39(3) . ?
C31 H31 0.9500 . ?
C32 C33 1.404(9) . ?
C32 C37 1.396(9) . ?
C32 B1 1.623(10) . ?
C33 H33 0.90(7) . ?
C33 C34 1.380(10) . ?
C34 C35 1.387(10) . ?
C34 C38 1.501(10) . ?
C35 H35 0.9500 . ?
C35 C36 1.370(11) . ?
C36 C37 1.397(10) . ?
C36 C39 1.500(11) . ?
C37 H37 0.9500 . ?
C40 C41 1.396(10) . ?
C40 C45 1.402(10) . ?
C40 B1 1.630(9) . ?
C41 H41 0.9500 . ?
C41 C42 1.413(9) . ?
C42 C43 1.371(11) . ?
C42 C46 1.480(12) . ?
C43 H43 0.9500 . ?
C43 C44 1.394(11) . ?
C44 C45 1.383(9) . ?
C44 C47 1.520(12) . ?
C45 H45 0.9500 . ?
C48 C49 1.394(9) . ?
C48 C53 1.401(10) . ?
C48 B1 1.632(9) . ?
C49 H49 0.9500 . ?
C49 C50 1.400(10) . ?
C50 C51 1.397(12) . ?
C50 C54 1.494(12) . ?
C51 H51 0.9500 . ?
C51 C52 1.377(11) . ?
C52 C53 1.390(9) . ?
C52 C55 1.501(12) . ?
C53 H53 0.9500 . ?
C56 C57 1.401(9) . ?
C56 C61 1.395(8) . ?
C56 B1 1.655(9) . ?
C57 H57 0.9500 . ?
C57 C58 1.396(9) . ?
C58 C59 1.389(9) . ?
C58 C62 1.496(9) . ?
C59 H59 0.9500 . ?
C59 C60 1.382(9) . ?
C60 C61 1.390(9) . ?
C60 C63 1.501(9) . ?
C61 H61 0.9500 . ?
C64 C65 1.375(11) . ?
C64 C69 1.351(11) . ?
C65 H65 0.9500 . ?
C65 C66 1.357(11) . ?
C66 H66 0.9500 . ?
C66 C67 1.367(11) . ?
C67 H67 0.9500 . ?
C67 C68 1.380(11) . ?
C68 H68 0.9500 . ?
C68 C69 1.352(11) . ?
C70 H70A 0.9800 . ?
C70 H70B 0.9800 . ?
C70 H70C 0.9800 . ?
C70 C71 1.33(4) . ?
C71 H71A 0.9900 . ?
C71 H71B 0.9900 . ?
C71 C72 1.62(5) . ?
C72 H72A 0.9900 . ?
C72 H72B 0.9900 . ?
C72 C73 1.546(19) . ?
C73 H73A 0.9900 . ?
C73 H73B 0.9900 . ?
C73 C74 1.485(19) . ?
C74 H74A 0.9900 . ?
C74 H74B 0.9900 . ?
C74 C75 1.42(4) . ?
C75 H75A 0.9800 . ?
C75 H75B 0.9800 . ?
C75 H75C 0.9800 . ?

loop_
_geom_torsion_atom_site_label_1
_geom_torsion_atom_site_label_2
_geom_torsion_atom_site_label_3
_geom_torsion_atom_site_label_4
_geom_torsion
_geom_torsion_site_symmetry_1
_geom_torsion_site_symmetry_2
_geom_torsion_site_symmetry_3
_geom_torsion_site_symmetry_4
_geom_torsion_publ_flag
Au1 P1 C19 C14 -9.5(6) . . . . ?
Au1 P1 C19 C18 170.8(6) . . . . ?
Au1 P1 C20 C21 87.9(6) . . . . ?
Au1 P1 C20 C25 -90.4(6) . . . . ?
Au1 P1 C26 C27 40.8(17) . . . . ?
Au1 P1 C26 C27' -56.2(6) . . . . ?
Au1 P1 C26 C31' 120.6(6) . . . . ?
Au1 P1 C26 C31 -156.6(9) . . . . ?
Au1 C9 C13 C1 -84.3(10) . . . . ?
Au1 C9 C13 C12 98.0(7) . . . . ?
Au1 C9 C14 C15 -166.9(6) . . . . ?
Au1 C9 C14 C19 12.9(9) . . . . ?
Au1A P1 C19 C14 3.7(6) . . . . ?
Au1A P1 C19 C18 -176.0(6) . . . . ?
Au1A P1 C20 C21 78.2(6) . . . . ?
Au1A P1 C20 C25 -100.1(6) . . . . ?
Au1A P1 C26 C27 37.4(17) . . . . ?
Au1A P1 C26 C27' -59.6(6) . . . . ?
Au1A P1 C26 C31' 117.2(6) . . . . ?
Au1A P1 C26 C31 -159.9(9) . . . . ?
Au1A C9 C13 C1 -74.3(10) . . . . ?
Au1A C9 C13 C12 108.0(7) . . . . ?
Au1A C9 C14 C15 177.8(6) . . . . ?
Au1A C9 C14 C19 -2.3(9) . . . . ?
P1 C20 C21 C22 -177.7(6) . . . . ?
P1 C20 C25 C24 -179.9(6) . . . . ?
P1 C26 C31' C30' -176.8(7) . . . . ?
P1 C26 C31 C30 -170.1(16) . . . . ?
F4' F5 C39 F4 62(3) . . . . ?
F4' F5 C39 F5' -153(3) . . . . ?
F4' F5 C39 F6 162(3) . . . . ?
F4' F5 C39 F6' 96(4) . . . . ?
F4' F5 C39 C36 -62(3) . . . . ?
F5 F4' C39 F4 -120(3) . . . . ?
F5 F4' C39 F5' 23(3) . . . . ?
F5 F4' C39 F6 -26(4) . . . . ?
F5 F4' C39 F6' -97(4) . . . . ?
F5 F4' C39 C36 128(3) . . . . ?
F14 F15 C54 F13 109(2) . . . . ?
F14 F15 C54 F14' 21.9(18) . . . . ?
F14 F15 C54 F15' -178(2) . . . . ?
F14 F15 C54 C50 -91(2) . . . . ?
F15 F14 C54 F13 -99(2) . . . . ?
F15 F14 C54 F14' -152(2) . . . . ?
F15 F14 C54 F15' 2(2) . . . . ?
F15 F14 C54 C50 114(2) . . . . ?
F25 C64 C65 C66 -174.2(15) . . . . ?
F25 C64 C69 F26 7(2) . . . . ?
F25 C64 C69 C68 170.8(17) . . . . ?
C1 C2 C3 C4 1.6(17) . . . . ?
C2 C1 C13 C9 -178.1(9) . . . . ?
C2 C1 C13 C12 -0.7(14) . . . . ?
C2 C3 C4 C12 1.4(16) . . . . ?
C3 C4 C12 C11 173.7(10) . . . . ?
C3 C4 C12 C13 -3.8(14) . . . . ?
C4 C12 C13 C1 3.6(14) . . . . ?
C4 C12 C13 C9 -178.5(8) . . . . ?
C5 C6 C7 C8 0.0 . . . . ?
C5 C10 C9 Au1 72.0(7) . . . . ?
C5 C10 C9 Au1A 79.3(7) . . . . ?
C5 C10 C9 C13 -175.3(6) . . . . ?
C5 C10 C9 C14 -47.9(9) . . . . ?
C6 C5 C10 C11 0.0 . . . . ?
C6 C5 C10 C9 -178.6(9) . . . . ?
C6 C7 C8 C11 0.0 . . . . ?
C7 C8 C11 C10 0.0 . . . . ?
C7 C8 C11 C12 -176.2(10) . . . . ?
C8 C11 C10 C5 0.0 . . . . ?
C8 C11 C10 C9 178.8(7) . . . . ?
C8 C11 C12 C4 -0.9(16) . . . . ?
C8 C11 C12 C13 176.8(7) . . . . ?
C11 C10 C9 Au1 -106.7(5) . . . . ?
C11 C10 C9 Au1A -99.4(5) . . . . ?
C11 C10 C9 C13 6.0(7) . . . . ?
C11 C10 C9 C14 133.4(5) . . . . ?
C11 C12 C13 C1 -174.4(9) . . . . ?
C11 C12 C13 C9 3.5(10) . . . . ?
C10 C5 C6 C7 0.0 . . . . ?
C10 C11 C12 C4 -177.4(9) . . . . ?
C10 C11 C12 C13 0.3(9) . . . . ?
C10 C9 C13 C1 172.2(10) . . . . ?
C10 C9 C13 C12 -5.6(9) . . . . ?
C10 C9 C14 C15 -55.5(9) . . . . ?
C10 C9 C14 C19 124.4(8) . . . . ?
C9 C14 C15 C16 -179.0(6) . . . . ?
C9 C14 C19 P1 -1.0(9) . . . . ?
C9 C14 C19 C18 178.7(7) . . . . ?
C12 C11 C10 C5 177.1(8) . . . . ?
C12 C11 C10 C9 -4.1(7) . . . . ?
C13 C1 C2 C3 -1.8(15) . . . . ?
C13 C9 C14 C15 65.1(9) . . . . ?
C13 C9 C14 C19 -115.0(8) . . . . ?
C14 C9 C13 C1 45.0(12) . . . . ?
C14 C9 C13 C12 -132.7(7) . . . . ?
C14 C15 C16 C17 -1.4(11) . . . . ?
C15 C14 C19 P1 178.8(6) . . . . ?
C15 C14 C19 C18 -1.5(11) . . . . ?
C15 C16 C17 C18 2.0(11) . . . . ?
C16 C17 C18 C19 -2.2(11) . . . . ?
C17 C18 C19 P1 -178.4(6) . . . . ?
C17 C18 C19 C14 2.0(11) . . . . ?
C19 P1 C20 C21 -163.7(6) . . . . ?
C19 P1 C20 C25 18.0(7) . . . . ?
C19 P1 C26 C27 -75.1(17) . . . . ?
C19 P1 C26 C27' -172.1(5) . . . . ?
C19 P1 C26 C31' 4.7(7) . . . . ?
C19 P1 C26 C31 87.6(10) . . . . ?
C19 C14 C15 C16 1.1(10) . . . . ?
C20 P1 C19 C14 -121.5(6) . . . . ?
C20 P1 C19 C18 58.8(7) . . . . ?
C20 P1 C26 C27 163.4(17) . . . . ?
C20 P1 C26 C27' 66.4(6) . . . . ?
C20 P1 C26 C31' -116.8(6) . . . . ?
C20 P1 C26 C31 -33.9(10) . . . . ?
C20 C21 C22 C23 -0.6(13) . . . . ?
C21 C20 C25 C24 1.8(12) . . . . ?
C21 C22 C23 C24 -1.6(13) . . . . ?
C22 C23 C24 C25 4.0(13) . . . . ?
C23 C24 C25 C20 -4.1(13) . . . . ?
C25 C20 C21 C22 0.6(11) . . . . ?
C27 C28 C29 C30 0(8) . . . . ?
C27 C26 C31' C30' -56.0(11) . . . . ?
C27 C26 C31 C30 -4(2) . . . . ?
C28 C27 C26 P1 169(3) . . . . ?
C28 C27 C26 C27' -73(3) . . . . ?
C28 C27 C26 C31' 59(3) . . . . ?
C28 C27 C26 C31 4(4) . . . . ?
C28 C29 C30 C31 0(7) . . . . ?
C29 C30 C31 C26 3(5) . . . . ?
C29' C28' C27' C26 0.0 . . . . ?
C28' C29' C30' C31' 0.0 . . . . ?
C28' C27' C26 P1 176.8(7) . . . . ?
C28' C27' C26 C27 50.0(10) . . . . ?
C28' C27' C26 C31' 0.0 . . . . ?
C28' C27' C26 C31 -58.8(9) . . . . ?
C27' C26 C31' C30' 0.0 . . . . ?
C27' C26 C31 C30 69.8(19) . . . . ?
C26 P1 C19 C14 116.1(6) . . . . ?
C26 P1 C19 C18 -63.6(7) . . . . ?
C26 P1 C20 C21 -41.0(7) . . . . ?
C26 P1 C20 C25 140.8(6) . . . . ?
C26 C27 C28 C29 -2(6) . . . . ?
C26 C31' C30' C29' 0.0 . . . . ?
C31' C26 C31 C30 -57.3(18) . . . . ?
C30' C29' C28' C27' 0.0 . . . . ?
C31 C26 C31' C30' 65.7(10) . . . . ?
C32 C33 C34 C35 -0.4(10) . . . . ?
C32 C33 C34 C38 -174.1(6) . . . . ?
C33 C32 C37 C36 -1.7(9) . . . . ?
C33 C32 B1 C40 35.9(8) . . . . ?
C33 C32 B1 C48 153.2(6) . . . . ?
C33 C32 B1 C56 -85.3(7) . . . . ?
C33 C34 C35 C36 1.5(10) . . . . ?
C33 C34 C38 F1 -35.7(9) . . . . ?
C33 C34 C38 F2 81.0(8) . . . . ?
C33 C34 C38 F3 -156.8(6) . . . . ?
C34 C35 C36 C37 -2.7(11) . . . . ?
C34 C35 C36 C39 -179.2(7) . . . . ?
C35 C34 C38 F1 150.4(7) . . . . ?
C35 C34 C38 F2 -92.9(8) . . . . ?
C35 C34 C38 F3 29.3(9) . . . . ?
C35 C36 C37 C32 2.9(11) . . . . ?
C35 C36 C39 F4 -129.6(10) . . . . ?
C35 C36 C39 F4' -35.8(13) . . . . ?
C35 C36 C39 F5 -9.8(19) . . . . ?
C35 C36 C39 F5' 56.6(12) . . . . ?
C35 C36 C39 F6 126.1(10) . . . . ?
C35 C36 C39 F6' -166(3) . . . . ?
C37 C32 C33 C34 0.4(9) . . . . ?
C37 C32 B1 C40 -155.1(6) . . . . ?
C37 C32 B1 C48 -37.9(8) . . . . ?
C37 C32 B1 C56 83.7(7) . . . . ?
C37 C36 C39 F4 53.8(11) . . . . ?
C37 C36 C39 F4' 147.6(11) . . . . ?
C37 C36 C39 F5 173.6(16) . . . . ?
C37 C36 C39 F5' -119.9(10) . . . . ?
C37 C36 C39 F6 -50.5(12) . . . . ?
C37 C36 C39 F6' 18(3) . . . . ?
C38 C34 C35 C36 175.4(6) . . . . ?
C39 C36 C37 C32 179.5(7) . . . . ?
C40 C41 C42 C43 0.4(12) . . . . ?
C40 C41 C42 C46 -179.3(8) . . . . ?
C41 C40 C45 C44 -1.3(10) . . . . ?
C41 C40 B1 C32 44.1(8) . . . . ?
C41 C40 B1 C48 -79.8(7) . . . . ?
C41 C40 B1 C56 159.1(6) . . . . ?
C41 C42 C43 C44 -0.7(13) . . . . ?
C41 C42 C46 F7 4.9(13) . . . . ?
C41 C42 C46 F8 126.9(8) . . . . ?
C41 C42 C46 F9 -115.4(8) . . . . ?
C42 C43 C44 C45 0.0(13) . . . . ?
C42 C43 C44 C47 -178.1(9) . . . . ?
C43 C42 C46 F7 -174.8(8) . . . . ?
C43 C42 C46 F8 -52.8(12) . . . . ?
C43 C42 C46 F9 64.8(11) . . . . ?
C43 C44 C45 C40 1.0(12) . . . . ?
C43 C44 C47 F10 -64.9(13) . . . . ?
C43 C44 C47 F11 40.3(15) . . . . ?
C43 C44 C47 F12 -177(2) . . . . ?
C43 C44 C47 F12' 132(5) . . . . ?
C45 C40 C41 C42 0.6(10) . . . . ?
C45 C40 B1 C32 -147.8(6) . . . . ?
C45 C40 B1 C48 88.3(7) . . . . ?
C45 C40 B1 C56 -32.8(8) . . . . ?
C45 C44 C47 F10 117.0(10) . . . . ?
C45 C44 C47 F11 -137.8(11) . . . . ?
C45 C44 C47 F12 5(3) . . . . ?
C45 C44 C47 F12' -46(5) . . . . ?
C46 C42 C43 C44 179.0(8) . . . . ?
C47 C44 C45 C40 179.2(9) . . . . ?
C48 C49 C50 C51 -0.4(11) . . . . ?
C48 C49 C50 C54 179.6(7) . . . . ?
C49 C48 C53 C52 -0.4(9) . . . . ?
C49 C48 B1 C32 -29.8(8) . . . . ?
C49 C48 B1 C40 93.3(7) . . . . ?
C49 C48 B1 C56 -145.4(6) . . . . ?
C49 C50 C51 C52 0.2(11) . . . . ?
C49 C50 C54 F13 -20.6(14) . . . . ?
C49 C50 C54 F14 129(2) . . . . ?
C49 C50 C54 F14' 72.7(13) . . . . ?
C49 C50 C54 F15 178.9(18) . . . . ?
C49 C50 C54 F15' -123.6(13) . . . . ?
C50 C51 C52 C53 -0.1(11) . . . . ?
C50 C51 C52 C55 179.6(7) . . . . ?
C51 C50 C54 F13 159.4(9) . . . . ?
C51 C50 C54 F14 -51(2) . . . . ?
C51 C50 C54 F14' -107.3(12) . . . . ?
C51 C50 C54 F15 -1(2) . . . . ?
C51 C50 C54 F15' 56.4(13) . . . . ?
C51 C52 C53 C48 0.2(11) . . . . ?
C51 C52 C55 F16 -148(2) . . . . ?
C51 C52 C55 F16' -177(4) . . . . ?
C51 C52 C55 F17 97.1(11) . . . . ?
C51 C52 C55 F17' 52(2) . . . . ?
C51 C52 C55 F18 -21.7(13) . . . . ?
C51 C52 C55 F18' -67(3) . . . . ?
C53 C48 C49 C50 0.5(9) . . . . ?
C53 C48 B1 C32 160.6(6) . . . . ?
C53 C48 B1 C40 -76.2(7) . . . . ?
C53 C48 B1 C56 45.0(8) . . . . ?
C53 C52 C55 F16 32(2) . . . . ?
C53 C52 C55 F16' 3(4) . . . . ?
C53 C52 C55 F17 -83.2(12) . . . . ?
C53 C52 C55 F17' -129(2) . . . . ?
C53 C52 C55 F18 158.0(10) . . . . ?
C53 C52 C55 F18' 113(3) . . . . ?
C54 C50 C51 C52 -179.8(8) . . . . ?
C55 C52 C53 C48 -179.5(7) . . . . ?
C56 C57 C58 C59 1.2(10) . . . . ?
C56 C57 C58 C62 -174.0(6) . . . . ?
C57 C56 C61 C60 0.9(9) . . . . ?
C57 C56 B1 C32 -88.2(7) . . . . ?
C57 C56 B1 C40 150.0(6) . . . . ?
C57 C56 B1 C48 34.6(8) . . . . ?
C57 C58 C59 C60 0.8(10) . . . . ?
C57 C58 C62 F19 -42.2(9) . . . . ?
C57 C58 C62 F20 -160.9(7) . . . . ?
C57 C58 C62 F21 74.4(8) . . . . ?
C58 C59 C60 C61 -2.0(10) . . . . ?
C58 C59 C60 C63 -178.5(7) . . . . ?
C59 C58 C62 F19 142.5(7) . . . . ?
C59 C58 C62 F20 23.8(10) . . . . ?
C59 C58 C62 F21 -100.9(8) . . . . ?
C59 C60 C61 C56 1.1(10) . . . . ?
C59 C60 C63 F22 -8(3) . . . . ?
C59 C60 C63 F22' -59.4(11) . . . . ?
C59 C60 C63 F23 59.2(10) . . . . ?
C59 C60 C63 F23' 117.0(18) . . . . ?
C59 C60 C63 F24 -130(3) . . . . ?
C59 C60 C63 F24' 175.4(13) . . . . ?
C61 C56 C57 C58 -2.0(9) . . . . ?
C61 C56 B1 C32 82.9(7) . . . . ?
C61 C56 B1 C40 -38.8(8) . . . . ?
C61 C56 B1 C48 -154.2(6) . . . . ?
C61 C60 C63 F22 175(3) . . . . ?
C61 C60 C63 F22' 124.0(9) . . . . ?
C61 C60 C63 F23 -117.3(8) . . . . ?
C61 C60 C63 F23' -59.5(19) . . . . ?
C61 C60 C63 F24 54(3) . . . . ?
C61 C60 C63 F24' -1.2(15) . . . . ?
C62 C58 C59 C60 176.1(6) . . . . ?
C63 C60 C61 C56 177.6(6) . . . . ?
C64 C65 C66 C67 -13(3) . . . . ?
C65 C64 C69 F26 -179.8(16) . . . . ?
C65 C64 C69 C68 -16(3) . . . . ?
C65 C66 C67 C68 14(4) . . . . ?
C66 C67 C68 C69 -16(3) . . . . ?
C67 C68 C69 F26 -179(2) . . . . ?
C67 C68 C69 C64 17(3) . . . . ?
C69 C64 C65 C66 13(3) . . . . ?
C70 C71 C72 C73 166(3) . . . . ?
C71 C72 C73 C74 -163(4) . . . . ?
C72 C73 C74 C75 -173(3) . . . . ?
B1 C32 C33 C34 170.0(6) . . . . ?
B1 C32 C37 C36 -171.3(6) . . . . ?
B1 C40 C41 C42 169.5(6) . . . . ?
B1 C40 C45 C44 -169.8(7) . . . . ?
B1 C48 C49 C50 -169.6(6) . . . . ?
B1 C48 C53 C52 169.9(6) . . . . ?
B1 C56 C57 C58 169.6(6) . . . . ?
B1 C56 C61 C60 -170.7(6) . . . . ?
